data_8103978
loop_
_publ_author_name
'Bohnsack, A.'
'Meyer, G.'

_publ_section_title
;
 Crystal structure of trirubidium tetracopper(I) dithulium(III)
 tridecabromide, Rb3 Cu4 Tm2 Br13
;
_journal_name_full
;
Zeitschrift fuer Kristallographie - New Crystal Structures
;
_journal_page_first 1
_journal_page_last 1
_journal_volume 212
_journal_year 1997
_chemical_formula_sum 'Br13 Cu4 Rb3 Tm2'
_chemical_name_systematic 'Rb3 Cu4 Tm2 Br13'
_space_group_IT_number 201
_symmetry_space_group_name_Hall '-P 2ab 2bc 3'
_symmetry_space_group_name_H-M 'P n -3 :2'
_cell_angle_alpha 90
_cell_angle_beta 90
_cell_angle_gamma 90
_cell_formula_units_Z 2
_cell_length_a 11.0148
_cell_length_b 11.0148
_cell_length_c 11.0148
_cell_volume 1336.380
_citation_journal_id_ASTM ZKNSFT
_cod_data_source_file Bohnsack_ZKNSFT_1997_1947.cif
_cod_data_source_block Br13Cu4Rb3Tm2
_cod_original_cell_volume 1336.38
_cod_database_code 8103978

loop_
_symmetry_equiv_pos_as_xyz
x,y,z
-x+1/2,-y+1/2,z
x,-y+1/2,-z+1/2
-x+1/2,y,-z+1/2
z,x,y
-z+1/2,-x+1/2,y
z,-x+1/2,-y+1/2
-z+1/2,x,-y+1/2
y,z,x
y,-z+1/2,-x+1/2
-y+1/2,z,-x+1/2
-y+1/2,-z+1/2,x
-x,-y,-z
x-1/2,y-1/2,-z
-x,y-1/2,z-1/2
x-1/2,-y,z-1/2
-z,-x,-y
z-1/2,x-1/2,-y
-z,x-1/2,y-1/2
z-1/2,-x,y-1/2
-y,-z,-x
-y,z-1/2,x-1/2
y-1/2,-z,x-1/2
y-1/2,z-1/2,-x

loop_
_atom_site_label
_atom_site_type_symbol
_atom_site_fract_x
_atom_site_fract_y
_atom_site_fract_z
_atom_site_occupancy
_atom_site_U_iso_or_equiv
Cu1 Cu+1 0.12215 0.37785 0.12215 1 0.0
Br2 Br-1 0.25 0.25 0.25 1 0.0
Br1 Br-1 0.48579 0.25154 0.97409 1 0.0
Rb1 Rb+1 0.25 0.25 0.75 1 0.0
Tm1 Tm+3 0.5 0.5 0 1 0.0
